data_2020679
loop_
_publ_author_name
'Beloborodova, Alina A.'
'Minkov, Vasily S.'
'Boldyreva, Elena V.'

_publ_section_title
;
 A new solvate of furosemide with dimethylacetamide
;
_journal_coeditor_code SK3641
_journal_issue 12
_journal_name_full 'Acta Crystallographica Section C'
_journal_page_first 997
_journal_page_last 1001
_journal_paper_doi 10.1107/S2053229616018398
_journal_volume 72
_journal_year 2016
_chemical_formula_iupac 'C12 H11 Cl N2 O5 S, 2C4 H9 N O'
_chemical_formula_moiety 'C12 H11 Cl N2 O5 S, 2(C4 H9 N O)'
_chemical_formula_sum 'C20 H29 Cl N4 O7 S'
_chemical_formula_weight 504.98
_chemical_name_common
;
Furosemide <i>N</i>,<i>N</i>-dimethylacetamide disolvate
;
_chemical_name_systematic
;
4-Chloro-2-[(furan-2-yl)methylamino]-5-sulfamoylbenzoic acid
<i>N</i>,<i>N</i>-dimethylacetamide disolvate
;
_space_group_crystal_system monoclinic
_space_group_IT_number 14
_space_group_name_Hall '-P 2ybc'
_space_group_name_H-M_alt 'P 1 21/c 1'
_symmetry_space_group_name_Hall '-P 2ybc'
_symmetry_space_group_name_H-M 'P 1 21/c 1'
_atom_sites_solution_hydrogens mixed
_atom_sites_solution_primary direct
_atom_sites_solution_secondary difmap
_audit_creation_method SHELXL-2016/6
_cell_angle_alpha 90
_cell_angle_beta 126.512(4)
_cell_angle_gamma 90
_cell_formula_units_Z 4
_cell_length_a 17.0284(10)
_cell_length_b 7.8695(3)
_cell_length_c 22.0555(15)
_cell_measurement_reflns_used 22285
_cell_measurement_temperature 150(2)
_cell_measurement_theta_max 29.64
_cell_measurement_theta_min 2.30
_cell_volume 2375.5(3)
_computing_cell_refinement
;
X-AREA (Stoe & Cie, 2007)
;
_computing_data_collection
;
X-AREA (Stoe & Cie, 2007)
;
_computing_data_reduction
;
X-RED (Stoe & Cie, 2007)
;
_computing_molecular_graphics
;
Mercury (Macrae <i>et al.</i>,  2006)
;
_computing_publication_material
;
Mercury (Macrae <i>et al.</i>,  2006), WinGX (Farrugia, 2012)
and
publCIF (Westrip, 2010)
;
_computing_structure_refinement
;
SHELXL2016 (Sheldrick, 2015) and X-STEP32 (Stoe & Cie, 2000)
;
_computing_structure_solution
;
SHELXS97 (Sheldrick, 2008)
;
_diffrn_ambient_temperature 150(2)
_diffrn_detector_area_resol_mean 6.67
_diffrn_measured_fraction_theta_full 1.000
_diffrn_measured_fraction_theta_max 0.988
_diffrn_measurement_device '2-circle goniometer'
_diffrn_measurement_device_type 'Stoe IPDS 2'
_diffrn_measurement_method 'rotation method'
_diffrn_radiation_monochromator 'plane graphite'
_diffrn_radiation_source 'fine-focus sealed tube'
_diffrn_radiation_type MoK\a
_diffrn_radiation_wavelength 0.71073
_diffrn_reflns_av_R_equivalents 0.0455
_diffrn_reflns_limit_h_max 23
_diffrn_reflns_limit_h_min -23
_diffrn_reflns_limit_k_max 9
_diffrn_reflns_limit_k_min -10
_diffrn_reflns_limit_l_max 30
_diffrn_reflns_limit_l_min -30
_diffrn_reflns_number 29007
_diffrn_reflns_theta_full 25.242
_diffrn_reflns_theta_max 29.287
_diffrn_reflns_theta_min 1.851
_exptl_absorpt_coefficient_mu 0.297
_exptl_absorpt_correction_T_max 0.9513
_exptl_absorpt_correction_T_min 0.9000
_exptl_absorpt_correction_type numerical
_exptl_absorpt_process_details
;
(X-RED; Stoe & Cie, 2007)
;
_exptl_crystal_colour colorless
_exptl_crystal_density_diffrn 1.412
_exptl_crystal_density_method 'not measured'
_exptl_crystal_description block
_exptl_crystal_F_000 1064
_exptl_crystal_size_max 0.52
_exptl_crystal_size_mid 0.24
_exptl_crystal_size_min 0.22
_refine_diff_density_max 0.420
_refine_diff_density_min -0.430
_refine_ls_extinction_method none
_refine_ls_goodness_of_fit_ref 0.987
_refine_ls_hydrogen_treatment mixed
_refine_ls_matrix_type full
_refine_ls_number_parameters 400
_refine_ls_number_reflns 6403
_refine_ls_number_restraints 0
_refine_ls_restrained_S_all 0.987
_refine_ls_R_factor_all 0.0605
_refine_ls_R_factor_gt 0.0364
_refine_ls_shift/su_max 0.001
_refine_ls_shift/su_mean 0.000
_refine_ls_structure_factor_coef Fsqd
_refine_ls_weighting_details 'w=1/[\s^2^(Fo^2^)+(0.0496P)^2^] where P=(Fo^2^+2Fc^2^)/3'
_refine_ls_weighting_scheme calc
_refine_ls_wR_factor_gt 0.0820
_refine_ls_wR_factor_ref 0.0889
_reflns_number_gt 4489
_reflns_number_total 6403
_reflns_threshold_expression 'I > 2\s(I)'
_cod_data_source_file sk3641sup1.cif
_cod_data_source_block I
_cod_depositor_comments 'Adding full bibliography for 2020679.cif.'
_cod_database_code 2020679
_cod_database_fobs_code 2020679
_shelx_space_group_comment
;
The symmetry employed for this shelxl refinement is uniquely defined
by the following loop, which should always be used as a source of
symmetry information in preference to the above space-group names.
They are only intended as comments.
;

loop_
_space_group_symop_operation_xyz
'x, y, z'
'-x, y+1/2, -z+1/2'
'-x, -y, -z'
'x, -y-1/2, z-1/2'

loop_
_atom_site_type_symbol
_atom_site_label
_atom_site_fract_x
_atom_site_fract_y
_atom_site_fract_z
_atom_site_U_iso_or_equiv
_atom_site_adp_type
_atom_site_calc_flag
_atom_site_occupancy
_atom_site_disorder_assembly
_atom_site_disorder_group
Cl Cl1 0.94954(2) 0.82572(5) 0.03001(2) 0.02809(10) Uani d 1 . .
S S1 0.85099(2) 0.44549(5) -0.01785(2) 0.02066(9) Uani d 1 . .
O O2 0.51868(7) 0.80290(14) -0.01654(6) 0.0254(2) Uani d 1 . .
O O5 0.94797(7) 0.41606(14) 0.04965(6) 0.0268(2) Uani d 1 . .
O O4 0.78044(8) 0.31176(14) -0.04502(7) 0.0294(2) Uani d 1 . .
O O1 0.52868(8) 0.54943(15) -0.05694(7) 0.0283(2) Uani d 1 . .
H H1 0.4707(15) 0.541(2) -0.0747(11) 0.034 Uiso d 1 . .
C C5 0.79940(10) 0.62115(19) -0.00268(8) 0.0198(3) Uani d 1 . .
C C2 0.71114(10) 0.88927(18) 0.02380(8) 0.0197(3) Uani d 1 . .
C C1 0.66417(9) 0.72889(18) -0.00387(7) 0.0186(3) Uani d 1 . .
O O6 0.34340(8) 0.48991(15) -0.12879(6) 0.0309(3) Uani d 1 . .
O O3 0.79677(9) 1.12568(16) 0.19929(7) 0.0367(3) Uani d 1 . .
N N2 0.86172(9) 0.49057(18) -0.08342(7) 0.0243(3) Uani d 1 . .
H H4 0.9148(14) 0.546(2) -0.0670(10) 0.029 Uiso d 1 . .
H H3 0.8088(14) 0.527(2) -0.1231(11) 0.029 Uiso d 1 . .
N N1 0.67190(9) 1.01612(16) 0.03902(7) 0.0242(3) Uani d 1 . .
H H2 0.6180(14) 0.996(2) 0.0299(10) 0.029 Uiso d 1 . .
C C6 0.71031(10) 0.59981(19) -0.01466(8) 0.0194(3) Uani d 1 . .
H H6 0.6782(12) 0.491(2) -0.0319(9) 0.023 Uiso d 1 . .
C C4 0.84218(9) 0.78248(19) 0.01988(8) 0.0210(3) Uani d 1 . .
C C12 0.80436(11) 1.1899(2) 0.14547(9) 0.0248(3) Uani d 1 . .
C C7 0.56470(9) 0.69865(19) -0.02485(8) 0.0198(3) Uani d 1 . .
C C8 0.71500(11) 1.18424(19) 0.06581(9) 0.0240(3) Uani d 1 . .
H H8 0.7315(13) 1.233(2) 0.0341(10) 0.029 Uiso d 1 . .
H H7 0.6623(13) 1.255(2) 0.0579(10) 0.029 Uiso d 1 . .
C C3 0.80082(10) 0.91277(19) 0.03327(8) 0.0217(3) Uani d 1 . .
H H5 0.8307(12) 1.019(2) 0.0478(10) 0.026 Uiso d 1 . .
C C11 0.89355(13) 1.2579(3) 0.17839(10) 0.0399(4) Uani d 1 . .
H H11 0.9162(15) 1.305(3) 0.1526(12) 0.048 Uiso d 1 . .
C C9 0.88513(15) 1.1546(3) 0.26768(10) 0.0436(5) Uani d 1 . .
H H9 0.8926(16) 1.113(3) 0.3115(12) 0.052 Uiso d 1 . .
C C10 0.94551(14) 1.2350(3) 0.25797(11) 0.0479(5) Uani d 1 . .
H H10 1.0076(18) 1.271(3) 0.2979(13) 0.058 Uiso d 1 . .
N N3A 0.2105(2) 0.4222(3) -0.24255(16) 0.0423(10) Uani d 0.596(6) A 1
C C13A 0.2935(3) 0.5065(5) -0.2008(2) 0.0317(9) Uani d 0.596(6) A 1
C C15A 0.1478(5) 0.4209(9) -0.3249(3) 0.077(2) Uani d 0.596(6) A 1
H H15A 0.169756 0.331735 -0.342725 0.115 Uiso calc 0.596(6) A 1
H H15B 0.151512 0.531479 -0.343534 0.115 Uiso calc 0.596(6) A 1
H H15C 0.080203 0.398574 -0.343764 0.115 Uiso calc 0.596(6) A 1
C C14A 0.1835(8) 0.3230(17) -0.2070(6) 0.068(5) Uani d 0.596(6) A 1
H H14A 0.241411 0.294392 -0.156289 0.102 Uiso calc 0.596(6) A 1
H H14B 0.153185 0.218342 -0.235950 0.102 Uiso calc 0.596(6) A 1
H H14C 0.136723 0.384915 -0.203162 0.102 Uiso calc 0.596(6) A 1
C C16A 0.3242(11) 0.614(2) -0.2403(8) 0.053(3) Uani d 0.596(6) A 1
H H16A 0.338784 0.539960 -0.268165 0.080 Uiso calc 0.596(6) A 1
H H16B 0.382601 0.679429 -0.202769 0.080 Uiso calc 0.596(6) A 1
H H16C 0.271129 0.691810 -0.275437 0.080 Uiso calc 0.596(6) A 1
N N3B 0.2592(3) 0.5220(5) -0.2521(2) 0.0331(13) Uani d 0.404(6) A 2
C C13B 0.2698(3) 0.4509(7) -0.1925(3) 0.0260(12) Uani d 0.404(6) A 2
C C15B 0.1812(5) 0.4767(12) -0.3312(4) 0.0499(18) Uani d 0.404(6) A 2
H H15D 0.199281 0.372373 -0.344388 0.075 Uiso calc 0.404(6) A 2
H H15E 0.172582 0.569167 -0.364396 0.075 Uiso calc 0.404(6) A 2
H H15F 0.119973 0.458375 -0.337217 0.075 Uiso calc 0.404(6) A 2
C C16B 0.1859(12) 0.326(2) -0.2068(9) 0.054(5) Uiso d 0.404(6) A 2
H H16D 0.192714 0.311060 -0.159777 0.080 Uiso calc 0.404(6) A 2
H H16E 0.192127 0.215076 -0.224015 0.080 Uiso calc 0.404(6) A 2
H H16F 0.121667 0.374434 -0.245423 0.080 Uiso calc 0.404(6) A 2
C C14B 0.3349(17) 0.643(3) -0.2362(11) 0.045(3) Uani d 0.404(6) A 2
H H14D 0.389422 0.580518 -0.229541 0.067 Uiso calc 0.404(6) A 2
H H14E 0.358387 0.705564 -0.189915 0.067 Uiso calc 0.404(6) A 2
H H14F 0.307566 0.722309 -0.278335 0.067 Uiso calc 0.404(6) A 2
O O7 0.68747(10) 0.6082(2) -0.21179(8) 0.0595(4) Uani d 1 . .
N N4A 0.54305(14) 0.7347(2) -0.26861(11) 0.0317(6) Uani d 0.866(6) B 1
C C17A 0.60767(15) 0.6445(3) -0.27117(13) 0.0290(6) Uani d 0.866(6) B 1
N N4B 0.5436(8) 0.6830(13) -0.3073(7) 0.026(4) Uani d 0.134(6) B 2
C C17B 0.6096(10) 0.7058(17) -0.2351(8) 0.026(4) Uani d 0.134(6) B 2
C C20 0.57910(16) 0.5933(3) -0.34752(11) 0.0448(5) Uani d 1 . .
H H20A 0.563667 0.695046 -0.378376 0.067 Uiso calc 0.866(6) B 1
H H20B 0.521611 0.519204 -0.372252 0.067 Uiso calc 0.866(6) B 1
H H20C 0.633380 0.532300 -0.341709 0.067 Uiso calc 0.866(6) B 1
H H20D 0.524904 0.581859 -0.401169 0.067 Uiso calc 0.134(6) B 2
H H20E 0.631703 0.659671 -0.342007 0.067 Uiso calc 0.134(6) B 2
H H20F 0.603666 0.480309 -0.325449 0.067 Uiso calc 0.134(6) B 2
C C19 0.44588(14) 0.7752(3) -0.33632(12) 0.0530(6) Uani d 1 . .
H H19A 0.420194 0.874700 -0.326684 0.079 Uiso calc 0.866(6) B 1
H H19B 0.402275 0.678121 -0.349799 0.079 Uiso calc 0.866(6) B 1
H H19C 0.449909 0.799926 -0.377941 0.079 Uiso calc 0.866(6) B 1
H H19D 0.398200 0.755273 -0.390600 0.079 Uiso calc 0.134(6) B 2
H H19E 0.420263 0.730668 -0.309752 0.079 Uiso calc 0.134(6) B 2
H H19F 0.457823 0.897458 -0.326848 0.079 Uiso calc 0.134(6) B 2
C C18 0.57031(19) 0.7897(3) -0.19500(12) 0.0544(6) Uani d 1 . .
H H18A 0.536523 0.896086 -0.200830 0.082 Uiso calc 0.866(6) B 1
H H18B 0.641095 0.807792 -0.160634 0.082 Uiso calc 0.866(6) B 1
H H18C 0.551574 0.702097 -0.174249 0.082 Uiso calc 0.866(6) B 1
H H18D 0.623658 0.802747 -0.141222 0.082 Uiso calc 0.134(6) B 2
H H18E 0.543252 0.901654 -0.217274 0.082 Uiso calc 0.134(6) B 2
H H18F 0.519007 0.718158 -0.200990 0.082 Uiso calc 0.134(6) B 2

loop_
_atom_site_aniso_label
_atom_site_aniso_U_11
_atom_site_aniso_U_22
_atom_site_aniso_U_33
_atom_site_aniso_U_12
_atom_site_aniso_U_13
_atom_site_aniso_U_23
Cl1 0.01917(16) 0.0315(2) 0.0384(2) -0.00577(14) 0.01975(15) -0.00679(16)
S1 0.01740(15) 0.02147(17) 0.02635(17) 0.00245(13) 0.01477(14) 0.00096(14)
O2 0.0214(5) 0.0247(6) 0.0358(6) 0.0018(4) 0.0201(5) -0.0013(5)
O5 0.0207(5) 0.0337(6) 0.0276(5) 0.0081(4) 0.0153(5) 0.0070(5)
O4 0.0279(5) 0.0223(5) 0.0468(7) -0.0011(4) 0.0270(5) -0.0046(5)
O1 0.0191(5) 0.0280(6) 0.0417(6) -0.0054(4) 0.0202(5) -0.0102(5)
C5 0.0170(6) 0.0214(7) 0.0222(7) 0.0011(5) 0.0123(5) 0.0008(5)
C2 0.0182(6) 0.0219(7) 0.0203(6) 0.0008(5) 0.0121(6) 0.0002(5)
C1 0.0169(6) 0.0208(7) 0.0199(6) 0.0003(5) 0.0119(5) 0.0012(5)
O6 0.0217(5) 0.0358(6) 0.0302(6) -0.0021(4) 0.0127(5) -0.0061(5)
O3 0.0461(7) 0.0363(7) 0.0341(6) -0.0058(5) 0.0274(6) 0.0003(5)
N2 0.0169(5) 0.0330(7) 0.0230(6) 0.0019(5) 0.0118(5) 0.0001(5)
N1 0.0209(6) 0.0224(6) 0.0347(7) -0.0024(5) 0.0195(5) -0.0052(5)
C6 0.0176(6) 0.0191(7) 0.0222(7) 0.0006(5) 0.0123(5) 0.0005(5)
C4 0.0151(6) 0.0268(7) 0.0222(7) -0.0012(5) 0.0117(5) 0.0001(6)
C12 0.0298(7) 0.0227(7) 0.0294(7) 0.0013(6) 0.0217(6) -0.0019(6)
C7 0.0177(6) 0.0217(7) 0.0216(6) 0.0003(5) 0.0125(5) 0.0008(6)
C8 0.0250(7) 0.0185(7) 0.0320(8) 0.0007(6) 0.0189(6) -0.0013(6)
C3 0.0201(6) 0.0213(8) 0.0255(7) -0.0025(5) 0.0146(6) -0.0020(6)
C11 0.0302(8) 0.0604(13) 0.0325(9) -0.0084(8) 0.0205(8) -0.0072(8)
C9 0.0516(11) 0.0480(12) 0.0261(8) 0.0034(9) 0.0204(9) 0.0015(8)
C10 0.0338(9) 0.0708(15) 0.0307(9) -0.0013(9) 0.0146(8) -0.0106(10)
N3A 0.0352(17) 0.0355(17) 0.0335(17) 0.0026(12) 0.0081(15) -0.0048(12)
C13A 0.0336(19) 0.0262(19) 0.038(2) 0.0080(14) 0.0227(18) 0.0005(15)
C15A 0.069(4) 0.072(4) 0.031(2) 0.022(3) -0.002(2) -0.009(2)
C14A 0.030(3) 0.047(4) 0.074(5) -0.0164(18) 0.0014(18) 0.002(2)
C16A 0.057(7) 0.053(6) 0.067(5) 0.013(5) 0.046(5) 0.010(4)
N3B 0.029(2) 0.037(2) 0.029(2) 0.0069(16) 0.0143(18) 0.0062(16)
C13B 0.019(2) 0.024(2) 0.030(3) 0.0008(17) 0.011(2) -0.003(2)
C15B 0.041(4) 0.063(5) 0.027(3) 0.016(3) 0.010(3) 0.007(3)
C14B 0.039(4) 0.053(7) 0.043(5) -0.006(4) 0.025(4) 0.011(4)
O7 0.0288(7) 0.0857(12) 0.0418(8) 0.0153(7) 0.0089(6) 0.0190(8)
N4A 0.0327(11) 0.0340(10) 0.0303(10) 0.0060(7) 0.0198(9) 0.0060(8)
C17A 0.0261(12) 0.0284(11) 0.0309(12) 0.0003(8) 0.0161(10) 0.0031(9)
N4B 0.020(6) 0.020(5) 0.027(7) -0.006(4) 0.008(5) 0.001(4)
C17B 0.030(8) 0.024(6) 0.032(8) -0.012(5) 0.023(7) -0.004(6)
C20 0.0631(13) 0.0406(11) 0.0448(11) -0.0010(9) 0.0397(10) -0.0039(9)
C19 0.0355(10) 0.0655(14) 0.0560(12) 0.0209(9) 0.0262(9) 0.0351(11)
C18 0.0810(16) 0.0517(13) 0.0484(12) 0.0046(11) 0.0483(12) -0.0022(10)

loop_
_atom_type_symbol
_atom_type_description
_atom_type_scat_dispersion_real
_atom_type_scat_dispersion_imag
_atom_type_scat_source
C C 0.0033 0.0016 'International Tables Vol C Tables 4.2.6.8 and 6.1.1.4'
H H 0.0000 0.0000 'International Tables Vol C Tables 4.2.6.8 and 6.1.1.4'
N N 0.0061 0.0033 'International Tables Vol C Tables 4.2.6.8 and 6.1.1.4'
Cl Cl 0.1484 0.1585 'International Tables Vol C Tables 4.2.6.8 and 6.1.1.4'
S S 0.1246 0.1234 'International Tables Vol C Tables 4.2.6.8 and 6.1.1.4'
O O 0.0106 0.0060 'International Tables Vol C Tables 4.2.6.8 and 6.1.1.4'

loop_
_geom_angle_atom_site_label_1
_geom_angle_atom_site_label_2
_geom_angle_atom_site_label_3
_geom_angle
O4 S1 O5 118.35(7)
O4 S1 N2 107.62(7)
O5 S1 N2 107.00(7)
O4 S1 C5 105.38(6)
O5 S1 C5 108.83(7)
N2 S1 C5 109.46(7)
C7 O1 H1 111.7(14)
C6 C5 C4 117.17(13)
C6 C5 S1 118.58(11)
C4 C5 S1 124.24(10)
N1 C2 C1 121.84(12)
N1 C2 C3 120.89(13)
C1 C2 C3 117.26(12)
C6 C1 C2 119.44(12)
C6 C1 C7 119.08(13)
C2 C1 C7 121.43(12)
C12 O3 C9 106.54(14)
S1 N2 H4 112.7(12)
S1 N2 H3 112.5(13)
H4 N2 H3 117.8(18)
C2 N1 C8 124.60(12)
C2 N1 H2 116.2(13)
C8 N1 H2 119.1(13)
C5 C6 C1 123.04(14)
C5 C6 H6 118.8(10)
C1 C6 H6 118.1(10)
C3 C4 C5 121.95(12)
C3 C4 Cl1 117.48(11)
C5 C4 Cl1 120.56(11)
C11 C12 O3 109.79(14)
C11 C12 C8 132.95(15)
O3 C12 C8 117.08(13)
O2 C7 O1 122.93(12)
O2 C7 C1 124.06(13)
O1 C7 C1 112.94(12)
N1 C8 C12 114.83(13)
N1 C8 H8 111.1(11)
C12 C8 H8 107.8(10)
N1 C8 H7 105.0(11)
C12 C8 H7 112.2(10)
H8 C8 H7 105.6(15)
C4 C3 C2 120.94(13)
C4 C3 H5 119.9(11)
C2 C3 H5 119.2(11)
C12 C11 C10 106.73(17)
C12 C11 H11 124.9(13)
C10 C11 H11 128.3(13)
C10 C9 O3 110.40(17)
C10 C9 H9 132.6(14)
O3 C9 H9 117.0(14)
C9 C10 C11 106.54(17)
C9 C10 H10 123.1(14)
C11 C10 H10 130.3(15)
C13A N3A C14A 118.3(5)
C13A N3A C15A 124.0(4)
C14A N3A C15A 117.7(5)
O6 C13A N3A 117.3(4)
O6 C13A C16A 124.5(7)
N3A C13A C16A 118.2(7)
N3A C15A H15A 109.5
N3A C15A H15B 109.5
H15A C15A H15B 109.5
N3A C15A H15C 109.5
H15A C15A H15C 109.5
H15B C15A H15C 109.5
N3A C14A H14A 109.5
N3A C14A H14B 109.5
H14A C14A H14B 109.5
N3A C14A H14C 109.5
H14A C14A H14C 109.5
H14B C14A H14C 109.5
C13A C16A H16A 109.5
C13A C16A H16B 109.5
H16A C16A H16B 109.5
C13A C16A H16C 109.5
H16A C16A H16C 109.5
H16B C16A H16C 109.5
C13B N3B C14B 116.7(9)
C13B N3B C15B 124.1(5)
C14B N3B C15B 119.0(9)
O6 C13B N3B 117.6(5)
O6 C13B C16B 123.7(7)
N3B C13B C16B 118.7(7)
N3B C15B H15D 109.5
N3B C15B H15E 109.5
H15D C15B H15E 109.5
N3B C15B H15F 109.5
H15D C15B H15F 109.5
H15E C15B H15F 109.5
C13B C16B H16D 109.5
C13B C16B H16E 109.5
H16D C16B H16E 109.5
C13B C16B H16F 109.5
H16D C16B H16F 109.5
H16E C16B H16F 109.5
N3B C14B H14D 109.5
N3B C14B H14E 109.5
H14D C14B H14E 109.5
N3B C14B H14F 109.5
H14D C14B H14F 109.5
H14E C14B H14F 109.5
C17A N4A C19 122.2(2)
C17A N4A C18 118.5(2)
C19 N4A C18 119.3(2)
O7 C17A N4A 119.4(2)
O7 C17A C20 123.0(2)
N4A C17A C20 117.6(2)
C17B N4B C20 115.2(11)
C17B N4B C19 111.8(13)
C20 N4B C19 132.5(8)
N4B C17B O7 109.0(13)
N4B C17B C18 114.0(12)
O7 C17B C18 134.0(11)
C17A C20 H20A 109.5
C17A C20 H20B 109.5
H20A C20 H20B 109.5
C17A C20 H20C 109.5
H20A C20 H20C 109.5
H20B C20 H20C 109.5
N4B C20 H20D 109.5
N4B C20 H20E 109.5
H20D C20 H20E 109.5
N4B C20 H20F 109.5
H20D C20 H20F 109.5
H20E C20 H20F 109.5
N4A C19 H19A 109.5
N4A C19 H19B 109.5
H19A C19 H19B 109.5
N4A C19 H19C 109.5
H19A C19 H19C 109.5
H19B C19 H19C 109.5
N4B C19 H19D 109.5
N4B C19 H19E 109.5
H19D C19 H19E 109.5
N4B C19 H19F 109.5
H19D C19 H19F 109.5
H19E C19 H19F 109.5
N4A C18 H18A 109.5
N4A C18 H18B 109.5
H18A C18 H18B 109.5
N4A C18 H18C 109.5
H18A C18 H18C 109.5
H18B C18 H18C 109.5
C17B C18 H18D 109.5
C17B C18 H18E 109.5
H18D C18 H18E 109.5
C17B C18 H18F 109.5
H18D C18 H18F 109.5
H18E C18 H18F 109.5

loop_
_geom_bond_atom_site_label_1
_geom_bond_atom_site_label_2
_geom_bond_distance
Cl1 C4 1.7383(13)
S1 O4 1.4329(11)
S1 O5 1.4393(10)
S1 N2 1.6017(13)
S1 C5 1.7732(15)
O2 C7 1.2213(17)
O1 C7 1.3189(18)
O1 H1 0.82(2)
C5 C6 1.3865(18)
C5 C4 1.400(2)
C2 N1 1.3500(19)
C2 C1 1.423(2)
C2 C3 1.4249(19)
C1 C6 1.3886(19)
C1 C7 1.4857(18)
O6 C13B 1.243(5)
O6 C13A 1.287(4)
O3 C12 1.3655(19)
O3 C9 1.375(2)
N2 H4 0.867(19)
N2 H3 0.848(19)
N1 C8 1.4568(19)
N1 H2 0.829(19)
C6 H6 0.961(18)
C4 C3 1.372(2)
C12 C11 1.344(2)
C12 C8 1.491(2)
C8 H8 0.976(19)
C8 H7 0.980(18)
C3 H5 0.927(18)
C11 C10 1.431(3)
C11 H11 0.93(2)
C9 C10 1.329(3)
C9 H9 0.95(2)
C10 H10 0.93(2)
N3A C13A 1.317(5)
N3A C14A 1.366(12)
N3A C15A 1.460(6)
C13A C16A 1.513(15)
C15A H15A 0.9800
C15A H15B 0.9800
C15A H15C 0.9800
C14A H14A 0.9800
C14A H14B 0.9800
C14A H14C 0.9800
C16A H16A 0.9800
C16A H16B 0.9800
C16A H16C 0.9800
N3B C13B 1.338(7)
N3B C14B 1.46(2)
N3B C15B 1.475(9)
C13B C16B 1.604(17)
C15B H15D 0.9800
C15B H15E 0.9800
C15B H15F 0.9800
C16B H16D 0.9800
C16B H16E 0.9800
C16B H16F 0.9800
C14B H14D 0.9800
C14B H14E 0.9800
C14B H14F 0.9800
O7 C17A 1.235(2)
O7 C17B 1.342(15)
N4A C17A 1.338(3)
N4A C19 1.459(3)
N4A C18 1.463(3)
C17A C20 1.503(3)
N4B C17B 1.30(2)
N4B C20 1.514(14)
N4B C19 1.561(12)
C17B C18 1.539(15)
C20 H20A 0.9800
C20 H20B 0.9800
C20 H20C 0.9800
C20 H20D 0.9800
C20 H20E 0.9800
C20 H20F 0.9800
C19 H19A 0.9800
C19 H19B 0.9800
C19 H19C 0.9800
C19 H19D 0.9800
C19 H19E 0.9800
C19 H19F 0.9800
C18 H18A 0.9800
C18 H18B 0.9800
C18 H18C 0.9800
C18 H18D 0.9800
C18 H18E 0.9800
C18 H18F 0.9800

loop_
_geom_hbond_atom_site_label_D
_geom_hbond_atom_site_label_H
_geom_hbond_atom_site_label_A
_geom_hbond_site_symmetry_A
_geom_hbond_distance_DH
_geom_hbond_distance_HA
_geom_hbond_distance_DA
_geom_hbond_angle_DHA
_geom_hbond_publ_flag
O1 H1 O6 . 0.82(2) 1.79(2) 2.5953(15) 166(2) yes
N1 H2 O2 . 0.829(19) 2.041(19) 2.7055(16) 136.7(17) yes
N1 H2 O2 3_675 0.829(19) 2.679(19) 3.3002(16) 132.9(16) yes
N2 H3 O7 . 0.848(19) 1.923(19) 2.7715(18) 178.7(18) yes
N2 H4 O5 3_765 0.867(19) 2.15(2) 2.9536(16) 153.6(17) yes
N2 H4 Cl1 . 0.867(19) 2.873(19) 3.3166(14) 113.6(14) yes

loop_
_geom_torsion_atom_site_label_1
_geom_torsion_atom_site_label_2
_geom_torsion_atom_site_label_3
_geom_torsion_atom_site_label_4
_geom_torsion
O4 S1 C5 C6 3.02(13)
O5 S1 C5 C6 -124.88(12)
N2 S1 C5 C6 118.50(12)
O4 S1 C5 C4 -176.11(12)
O5 S1 C5 C4 56.00(14)
N2 S1 C5 C4 -60.63(14)
N1 C2 C1 C6 -176.49(13)
C3 C2 C1 C6 5.0(2)
N1 C2 C1 C7 6.4(2)
C3 C2 C1 C7 -172.20(13)
C1 C2 N1 C8 -178.57(14)
C3 C2 N1 C8 -0.1(2)
C4 C5 C6 C1 -1.3(2)
S1 C5 C6 C1 179.52(11)
C2 C1 C6 C5 -2.8(2)
C7 C1 C6 C5 174.46(13)
C6 C5 C4 C3 3.1(2)
S1 C5 C4 C3 -177.80(12)
C6 C5 C4 Cl1 -175.56(11)
S1 C5 C4 Cl1 3.58(18)
C9 O3 C12 C11 -0.5(2)
C9 O3 C12 C8 -176.19(14)
C6 C1 C7 O2 178.88(14)
C2 C1 C7 O2 -4.0(2)
C6 C1 C7 O1 -4.13(19)
C2 C1 C7 O1 173.04(13)
C2 N1 C8 C12 -71.88(19)
C11 C12 C8 N1 130.2(2)
O3 C12 C8 N1 -55.28(18)
C5 C4 C3 C2 -0.7(2)
Cl1 C4 C3 C2 177.92(11)
N1 C2 C3 C4 178.13(14)
C1 C2 C3 C4 -3.3(2)
O3 C12 C11 C10 0.0(2)
C8 C12 C11 C10 174.84(17)
C12 O3 C9 C10 0.7(2)
O3 C9 C10 C11 -0.7(3)
C12 C11 C10 C9 0.4(2)
C14A N3A C13A O6 -0.4(8)
C15A N3A C13A O6 -176.9(4)
C14A N3A C13A C16A 178.9(9)
C15A N3A C13A C16A 2.4(8)
C14B N3B C13B O6 -1.3(12)
C15B N3B C13B O6 173.9(5)
C14B N3B C13B C16B 176.8(13)
C15B N3B C13B C16B -8.0(10)
C19 N4A C17A O7 -177.17(19)
C18 N4A C17A O7 1.0(3)
C19 N4A C17A C20 3.4(3)
C18 N4A C17A C20 -178.42(18)
C20 N4B C17B O7 -14.1(11)
C19 N4B C17B O7 172.9(6)
C20 N4B C17B C18 -177.3(6)
C19 N4B C17B C18 9.7(11)
